data_2006288
loop_
_publ_author_name
'Yi-Chung Hung'
'James C. Fettinger'
'Bryan W. Eichhorn'

_publ_section_title
;
 Ba~3~Zr~2~S~7~, the Low-Temperature Polymorph
;
_journal_issue 7
_journal_name_full 'Acta Crystallographica Section C'
_journal_page_first 827
_journal_page_last 829
_journal_paper_doi 10.1107/S0108270197003089
_journal_volume 53
_journal_year 1997
_chemical_formula_sum 'Ba3 S7 Zr2'
_chemical_formula_weight 818.88
_chemical_name_systematic
;
 ?
;
_space_group_IT_number 136
_symmetry_cell_setting tetragonal
_symmetry_space_group_name_Hall '-P 4n 2n'
_symmetry_space_group_name_H-M 'P 42/m n m'
_audit_creation_method SHELXL
_cell_angle_alpha 90.00
_cell_angle_beta 90.00
_cell_angle_gamma 90.00
_cell_formula_units_Z 4
_cell_length_a 7.0565(7)
_cell_length_b 7.0565(7)
_cell_length_c 25.371(4)
_cell_measurement_reflns_used 25
_cell_measurement_temperature 153(2)
_cell_measurement_theta_max 23.7
_cell_measurement_theta_min 17.5
_cell_volume 1263.3(3)
_computing_cell_refinement 'CAD-4 EXPRESS'
_computing_data_collection 'CAD-4 EXPRESS (Enraf-Nonius, 1994)'
_computing_data_reduction 'XCAD-4 (Harms, 1993), SHELXTL (Sheldrick, 1994)'
_computing_molecular_graphics 'ORTEPII (Johnson, 1976) in SHELXTL'
_computing_publication_material SHELXTL
_computing_structure_refinement 'SHELXL93 (Sheldrick, 1993)'
_computing_structure_solution 'SHELXS86 (Sheldrick, 1990)'
_diffrn_ambient_temperature 153(2)
_diffrn_measurement_device 'Enraf-Nonius CAD4'
_diffrn_measurement_method '\w:2\q scans'
_diffrn_radiation_monochromator graphite
_diffrn_radiation_source 'fine-focus sealed tube'
_diffrn_radiation_type MoK\a
_diffrn_radiation_wavelength 0.71073
_diffrn_reflns_av_R_equivalents 0.0321
_diffrn_reflns_av_sigmaI/netI 0.0334
_diffrn_reflns_limit_h_max 0
_diffrn_reflns_limit_h_min -12
_diffrn_reflns_limit_k_max 12
_diffrn_reflns_limit_k_min 0
_diffrn_reflns_limit_l_max 43
_diffrn_reflns_limit_l_min 0
_diffrn_reflns_number 3356
_diffrn_reflns_theta_max 37.44
_diffrn_reflns_theta_min 3.00
_diffrn_standards_decay_% 0
_diffrn_standards_interval_time 60
_diffrn_standards_number 3
_exptl_absorpt_coefficient_mu 11.909
_exptl_absorpt_correction_T_max 0.2893
_exptl_absorpt_correction_T_min 0.2216
_exptl_absorpt_correction_type 'semi-empirical \y scans (CAD-4 EXPRESS; Enraf-Nonius, 1994)'
_exptl_crystal_colour 'dark brown'
_exptl_crystal_density_diffrn 4.305
_exptl_crystal_density_method none
_exptl_crystal_description block
_exptl_crystal_F_000 1440
_exptl_crystal_size_max 0.125
_exptl_crystal_size_mid 0.100
_exptl_crystal_size_min 0.100
_refine_diff_density_max 2.182
_refine_diff_density_min -2.200
_refine_ls_extinction_coef 0.00042(6)
_refine_ls_extinction_method SHELXL
_refine_ls_goodness_of_fit_all 1.027
_refine_ls_goodness_of_fit_obs 1.129
_refine_ls_matrix_type full
_refine_ls_number_parameters 41
_refine_ls_number_reflns 1833
_refine_ls_number_restraints 0
_refine_ls_restrained_S_all 1.027
_refine_ls_restrained_S_obs 1.129
_refine_ls_R_factor_all 0.0591
_refine_ls_R_factor_obs .0366
_refine_ls_shift/esd_max 0.001
_refine_ls_shift/esd_mean 0.000
_refine_ls_structure_factor_coef Fsqd
_refine_ls_weighting_details 'w = 1/[\s^2^(Fo^2^)+(0.0398P)^2^] where P=(Fo^2^+2Fc^2^)/3'
_refine_ls_weighting_scheme calc
_refine_ls_wR_factor_all 0.0937
_refine_ls_wR_factor_obs .0846
_reflns_number_observed 1247
_reflns_number_total 1833
_reflns_observed_criterion >4sigma(F)
_cod_data_source_file br1173.cif
_cod_data_source_block c
_cod_depositor_comments
;
The following automatic conversions were performed:
'_symmetry_cell_setting' value 'Tetragonal' changed to 'tetragonal'
according to '/home/saulius/struct/CIF-dictionaries/cif_core.dic'
dictionary named 'cif_core.dic' version 2.4.1 from 2010-06-29.

Automatic conversion script
Id: cif_fix_enum 1527 2010-12-29 10:47:43Z saulius 

The following automatic conversions were performed:

'_symmetry_cell_setting' value 'Tetragonal' changed to 'tetragonal'
according to /home/saulius/struct/CIF-dictionaries/cif_core.dic
dictionary named 'cif_core.dic' version 2.4.1 from 2010-06-29.

Automatic conversion script
Id: cif_fix_values 1715 2011-07-08 13:25:40Z adriana 

The following automatic conversions were performed:

'_refine_ls_weighting_scheme' value 'calc w =
1/[\s^2^(Fo^2^)+(0.0398P)^2^] where P=(Fo^2^+2Fc^2^)/3' was changed
to 'calc'. New tag '_refine_ls_weighting_details' was created. The
value of the new tag was set to 'w = 1/[\s^2^(Fo^2^)+(0.0398P)^2^]
where P=(Fo^2^+2Fc^2^)/3'.

Automatic conversion script
Id: cif_fix_values 3143 2015-03-26 13:38:13Z robertas 
;
_cod_original_formula_sum 'Ba3 Zr2 S7'
_cod_database_code 2006288

loop_
_symmetry_equiv_pos_as_xyz
'x, y, z'
'-x, -y, z'
'-y+1/2, x+1/2, z+1/2'
'y+1/2, -x+1/2, z+1/2'
'-x+1/2, y+1/2, -z+1/2'
'x+1/2, -y+1/2, -z+1/2'
'y, x, -z'
'-y, -x, -z'
'-x, -y, -z'
'x, y, -z'
'y-1/2, -x-1/2, -z-1/2'
'-y-1/2, x-1/2, -z-1/2'
'x-1/2, -y-1/2, z-1/2'
'-x-1/2, y-1/2, z-1/2'
'-y, -x, z'
'y, x, z'

loop_
_atom_site_aniso_label
_atom_site_aniso_U_11
_atom_site_aniso_U_22
_atom_site_aniso_U_33
_atom_site_aniso_U_12
_atom_site_aniso_U_13
_atom_site_aniso_U_23
Ba1 .00954(10) .00954(10) .00621(12) -.00061(10) .00011(7) -.00011(7)
Ba2 .01176(13) .01176(13) .0088(2) -.0010(2) .000 .000
Zr1 .00413(12) .00413(12) .0071(2) -.0001(2) .00015(9) .00015(9)
S1 .0073(4) .0073(4) .0120(8) -.0041(6) .000 .000
S2 .0161(5) .0161(5) .0075(7) -.0024(7) .000 .000
S3 .0159(4) .0159(4) .0051(5) -.0006(5) .0003(3) .0003(3)
S4 .0060(4) .0060(4) .0191(9) -.0032(6) .000 .000
S5 .0071(5) .0072(5) .0200(6) .0041(5) .000 .000

loop_
_atom_site_label
_atom_site_fract_x
_atom_site_fract_y
_atom_site_fract_z
_atom_site_U_iso_or_equiv
_atom_site_thermal_displace_type
_atom_site_calc_flag
_atom_site_refinement_flags
_atom_site_occupancy
_atom_site_disorder_group
_atom_site_type_symbol
Ba1 .76051(3) .23949(3) .318540(10) .00843(8) Uani d S 1 . Ba
Ba2 .74618(4) .25382(4) .5000 .01078(10) Uani d S 1 . Ba
Zr1 1.25031(4) .25031(4) .40025(2) .00511(10) Uani d S 1 . Zr
S1 1.0000 .0000 .41591(8) .0089(3) Uani d S 1 . S
S2 .2859(2) .2859(2) .5000 .0133(4) Uani d S 1 . S
S3 1.2218(2) .2218(2) .30203(5) .0123(2) Uani d S 1 . S
S4 .5000 .5000 .39111(8) .0104(3) Uani d S 1 . S
S5 .5000 .0000 .40450(7) .0114(2) Uani d S 1 . S

loop_
_atom_type_symbol
_atom_type_description
_atom_type_scat_dispersion_real
_atom_type_scat_dispersion_imag
_atom_type_scat_source
S S 0.1246 0.1234 'International Tables Vol C Tables 4.2.6.8 and 6.1.1.4'
Zr Zr -2.9673 0.5597 'International Tables Vol C Tables 4.2.6.8 and 6.1.1.4'
Ba Ba -0.3244 2.2819 'International Tables Vol C Tables 4.2.6.8 and 6.1.1.4'

loop_
_geom_angle_atom_site_label_1
_geom_angle_atom_site_label_2
_geom_angle_atom_site_label_3
_geom_angle_site_symmetry_1
_geom_angle_site_symmetry_3
_geom_angle
_geom_angle_publ_flag
S3 Ba1 S4 11_676 . 118.11(4) ?
S3 Ba1 S3 11_676 2_755 87.97(3) ?
S4 Ba1 S3 . 2_755 131.88(3) ?
S3 Ba1 S3 11_676 . 87.97(3) ?
S4 Ba1 S3 . . 131.88(3) ?
S3 Ba1 S3 2_755 . 84.74(4) ?
S3 Ba1 S5 11_676 15_665 130.44(2) ?
S4 Ba1 S5 . 15_665 66.05(2) ?
S3 Ba1 S5 2_755 15_665 127.89(3) ?
S3 Ba1 S5 . 15_665 66.41(3) ?
S3 Ba1 S5 11_676 . 130.44(2) ?
S4 Ba1 S5 . . 66.05(2) ?
S3 Ba1 S5 2_755 . 66.41(3) ?
S3 Ba1 S5 . . 127.89(3) ?
S5 Ba1 S5 15_665 . 97.62(5) ?
S3 Ba1 S1 11_676 . 143.15(4) ?
S4 Ba1 S1 . . 98.74(4) ?
S3 Ba1 S1 2_755 . 65.53(3) ?
S3 Ba1 S1 . . 65.53(3) ?
S5 Ba1 S1 15_665 . 63.21(2) ?
S5 Ba1 S1 . . 63.21(2) ?
S3 Ba1 Zr1 11_676 . 125.77(2) ?
S4 Ba1 Zr1 . . 100.76(3) ?
S3 Ba1 Zr1 2_755 . 92.97(2) ?
S3 Ba1 Zr1 . . 38.42(2) ?
S5 Ba1 Zr1 15_665 . 38.201(5) ?
S5 Ba1 Zr1 . . 98.44(2) ?
S1 Ba1 Zr1 . . 38.571(7) ?
S3 Ba1 Zr1 11_676 2_755 125.77(2) ?
S4 Ba1 Zr1 . 2_755 100.76(3) ?
S3 Ba1 Zr1 2_755 2_755 38.42(2) ?
S3 Ba1 Zr1 . 2_755 92.97(2) ?
S5 Ba1 Zr1 15_665 2_755 98.44(2) ?
S5 Ba1 Zr1 . 2_755 38.201(5) ?
S1 Ba1 Zr1 . 2_755 38.571(7) ?
Zr1 Ba1 Zr1 . 2_755 76.588(13) ?
S3 Ba1 Zr1 11_676 2_765 114.62(2) ?
S4 Ba1 Zr1 . 2_765 36.971(6) ?
S3 Ba1 Zr1 2_755 2_765 157.38(3) ?
S3 Ba1 Zr1 . 2_765 96.59(2) ?
S5 Ba1 Zr1 15_665 2_765 36.941(5) ?
S5 Ba1 Zr1 . 2_765 95.93(2) ?
S1 Ba1 Zr1 . 2_765 94.39(2) ?
Zr1 Ba1 Zr1 . 2_765 75.095(7) ?
Zr1 Ba1 Zr1 2_755 2_765 119.08(2) ?
S3 Ba1 Zr1 11_676 1_455 114.62(2) ?
S4 Ba1 Zr1 . 1_455 36.971(6) ?
S3 Ba1 Zr1 2_755 1_455 96.59(2) ?
S3 Ba1 Zr1 . 1_455 157.38(3) ?
S5 Ba1 Zr1 15_665 1_455 95.93(2) ?
S5 Ba1 Zr1 . 1_455 36.941(5) ?
S1 Ba1 Zr1 . 1_455 94.39(2) ?
Zr1 Ba1 Zr1 . 1_455 119.08(2) ?
Zr1 Ba1 Zr1 2_755 1_455 75.095(7) ?
Zr1 Ba1 Zr1 2_765 1_455 73.694(12) ?
S3 Ba1 Ba2 11_676 . 171.02(3) ?
S4 Ba1 Ba2 . . 52.91(3) ?
S3 Ba1 Ba2 2_755 . 98.63(2) ?
S3 Ba1 Ba2 . . 98.63(2) ?
S5 Ba1 Ba2 15_665 . 48.82(2) ?
S5 Ba1 Ba2 . . 48.82(2) ?
S1 Ba1 Ba2 . . 45.83(3) ?
Zr1 Ba1 Ba2 . . 60.291(10) ?
Zr1 Ba1 Ba2 2_755 . 60.291(10) ?
Zr1 Ba1 Ba2 2_765 . 58.796(9) ?
Zr1 Ba1 Ba2 1_455 . 58.796(9) ?
S2 Ba2 S2 . 9_666 82.02(6) ?
S2 Ba2 S1 . . 125.25(3) ?
S2 Ba2 S1 9_666 . 125.25(3) ?
S2 Ba2 S1 . 9_756 125.25(3) ?
S2 Ba2 S1 9_666 9_756 125.25(3) ?
S1 Ba2 S1 . 9_756 80.21(6) ?
S2 Ba2 S5 . 7_656 118.62(2) ?
S2 Ba2 S5 9_666 7_656 62.46(2) ?
S1 Ba2 S5 . 7_656 116.13(2) ?
S1 Ba2 S5 9_756 7_656 62.80(2) ?
S2 Ba2 S5 . . 62.46(2) ?
S2 Ba2 S5 9_666 . 118.62(2) ?
S1 Ba2 S5 . . 62.80(2) ?
S1 Ba2 S5 9_756 . 116.13(2) ?
S5 Ba2 S5 7_656 . 178.744(14) ?
S2 Ba2 S5 . 15_665 118.62(2) ?
S2 Ba2 S5 9_666 15_665 62.46(2) ?
S1 Ba2 S5 . 15_665 62.80(2) ?
S1 Ba2 S5 9_756 15_665 116.13(2) ?
S5 Ba2 S5 7_656 15_665 88.32(4) ?
S5 Ba2 S5 . 15_665 91.67(4) ?
S2 Ba2 S5 . 9_656 62.46(2) ?
S2 Ba2 S5 9_666 9_656 118.62(2) ?
S1 Ba2 S5 . 9_656 116.13(2) ?
S1 Ba2 S5 9_756 9_656 62.80(2) ?
S5 Ba2 S5 7_656 9_656 91.67(4) ?
S5 Ba2 S5 . 9_656 88.32(4) ?
S5 Ba2 S5 15_665 9_656 178.744(14) ?
S2 Ba2 S4 . . 59.90(2) ?
S2 Ba2 S4 9_666 . 59.90(2) ?
S1 Ba2 S4 . . 91.54(4) ?
S1 Ba2 S4 9_756 . 171.75(4) ?
S5 Ba2 S4 7_656 . 121.86(2) ?
S5 Ba2 S4 . . 59.12(2) ?
S5 Ba2 S4 15_665 . 59.12(2) ?
S5 Ba2 S4 9_656 . 121.86(2) ?
S2 Ba2 S4 . 9_666 59.90(2) ?
S2 Ba2 S4 9_666 9_666 59.90(2) ?
S1 Ba2 S4 . 9_666 171.75(4) ?
S1 Ba2 S4 9_756 9_666 91.54(4) ?
S5 Ba2 S4 7_656 9_666 59.12(2) ?
S5 Ba2 S4 . 9_666 121.86(2) ?
S5 Ba2 S4 15_665 9_666 121.86(2) ?
S5 Ba2 S4 9_656 9_666 59.12(2) ?
S4 Ba2 S4 . 9_666 96.71(5) ?
S2 Ba2 Ba1 . . 91.343(5) ?
S2 Ba2 Ba1 9_666 . 91.343(5) ?
S1 Ba2 Ba1 . . 48.11(3) ?
S1 Ba2 Ba1 9_756 . 128.33(3) ?
S5 Ba2 Ba1 7_656 . 134.10(2) ?
S5 Ba2 Ba1 . . 45.84(2) ?
S5 Ba2 Ba1 15_665 . 45.84(2) ?
S5 Ba2 Ba1 9_656 . 134.10(2) ?
S4 Ba2 Ba1 . . 43.43(2) ?
S4 Ba2 Ba1 9_666 . 140.13(3) ?
S2 Ba2 Ba1 . 10_556 91.343(5) ?
S2 Ba2 Ba1 9_666 10_556 91.343(5) ?
S1 Ba2 Ba1 . 10_556 128.33(3) ?
S1 Ba2 Ba1 9_756 10_556 48.11(3) ?
S5 Ba2 Ba1 7_656 10_556 45.84(2) ?
S5 Ba2 Ba1 . 10_556 134.10(2) ?
S5 Ba2 Ba1 15_665 10_556 134.10(2) ?
S5 Ba2 Ba1 9_656 10_556 45.84(2) ?
S4 Ba2 Ba1 . 10_556 140.13(3) ?
S4 Ba2 Ba1 9_666 10_556 43.43(2) ?
Ba1 Ba2 Ba1 . 10_556 176.441(14) ?
S5 Zr1 S5 1_655 15_665 175.04(9) yes
S5 Zr1 S4 1_655 1_655 90.301(11) yes
S5 Zr1 S4 15_665 1_655 90.301(11) ?
S5 Zr1 S3 1_655 . 92.45(4) yes
S5 Zr1 S3 15_665 . 92.45(4) ?
S4 Zr1 S3 1_655 . 91.21(6) yes
S5 Zr1 S1 1_655 . 89.540(12) yes
S5 Zr1 S1 15_665 . 89.540(12) ?
S4 Zr1 S1 1_655 . 176.27(7) yes
S3 Zr1 S1 . . 92.52(6) yes
S5 Zr1 S2 1_655 1_655 87.56(4) yes
S5 Zr1 S2 15_665 1_655 87.56(4) ?
S4 Zr1 S2 1_655 1_655 87.32(7) ?
S3 Zr1 S2 . 1_655 178.53(6) yes
S1 Zr1 S2 . 1_655 88.95(7) ?
S5 Zr1 Ba1 1_655 2_755 55.19(3) ?
S5 Zr1 Ba1 15_665 2_755 127.86(3) ?
S4 Zr1 Ba1 1_655 2_755 124.71(4) ?
S3 Zr1 Ba1 . 2_755 54.46(3) ?
S1 Zr1 Ba1 . 2_755 57.91(3) ?
S2 Zr1 Ba1 1_655 2_755 126.54(4) ?
S5 Zr1 Ba1 1_655 . 127.86(3) ?
S5 Zr1 Ba1 15_665 . 55.19(3) ?
S4 Zr1 Ba1 1_655 . 124.71(4) ?
S3 Zr1 Ba1 . . 54.46(3) ?
S1 Zr1 Ba1 . . 57.91(3) ?
S2 Zr1 Ba1 1_655 . 126.54(4) ?
Ba1 Zr1 Ba1 2_755 . 72.725(11) ?
S5 Zr1 Ba1 1_655 1_655 52.93(3) ?
S5 Zr1 Ba1 15_665 1_655 130.35(3) ?
S4 Zr1 Ba1 1_655 1_655 49.96(3) ?
S3 Zr1 Ba1 . 1_655 64.69(3) ?
S1 Zr1 Ba1 . 1_655 132.12(3) ?
S2 Zr1 Ba1 1_655 1_655 114.25(4) ?
Ba1 Zr1 Ba1 2_755 1_655 75.173(8) ?
Ba1 Zr1 Ba1 . 1_655 119.08(2) ?
S5 Zr1 Ba1 1_655 2_765 130.35(3) ?
S5 Zr1 Ba1 15_665 2_765 52.93(3) ?
S4 Zr1 Ba1 1_655 2_765 49.96(3) ?
S3 Zr1 Ba1 . 2_765 64.69(3) ?
S1 Zr1 Ba1 . 2_765 132.12(3) ?
S2 Zr1 Ba1 1_655 2_765 114.25(4) ?
Ba1 Zr1 Ba1 2_755 2_765 119.08(2) ?
Ba1 Zr1 Ba1 . 2_765 75.173(8) ?
Ba1 Zr1 Ba1 1_655 2_765 77.466(11) ?
Zr1 S1 Zr1 2_755 . 161.92(10) yes
Zr1 S1 Ba2 2_755 9_756 95.81(3) ?
Zr1 S1 Ba2 . 9_756 95.81(3) ?
Zr1 S1 Ba2 2_755 . 95.81(3) ?
Zr1 S1 Ba2 . . 95.81(3) ?
Ba2 S1 Ba2 9_756 . 99.79(6) ?
Zr1 S1 Ba1 2_755 2_755 83.52(4) ?
Zr1 S1 Ba1 . 2_755 83.52(4) ?
Ba2 S1 Ba1 9_756 2_755 86.054(12) ?
Ba2 S1 Ba1 . 2_755 174.16(5) ?
Zr1 S1 Ba1 2_755 . 83.52(4) ?
Zr1 S1 Ba1 . . 83.52(4) ?
Ba2 S1 Ba1 9_756 . 174.16(5) ?
Ba2 S1 Ba1 . . 86.054(12) ?
Ba1 S1 Ba1 2_755 . 88.10(5) ?
Zr1 S2 Zr1 1_455 10_456 164.02(10) yes
Zr1 S2 Ba2 1_455 . 95.23(3) ?
Zr1 S2 Ba2 10_456 . 95.23(3) ?
Zr1 S2 Ba2 1_455 9_666 95.23(3) ?
Zr1 S2 Ba2 10_456 9_666 95.23(3) ?
Ba2 S2 Ba2 . 9_666 97.98(6) ?
Zr1 S3 Ba1 . 12_756 166.28(6) ?
Zr1 S3 Ba1 . . 87.12(3) ?
Ba1 S3 Ba1 12_756 . 102.18(3) ?
Zr1 S3 Ba1 . 2_755 87.12(3) ?
Ba1 S3 Ba1 12_756 2_755 102.19(3) ?
Ba1 S3 Ba1 . 2_755 93.39(4) ?
Zr1 S4 Zr1 2_765 1_455 169.38(10) yes
Zr1 S4 Ba1 2_765 2_665 93.07(3) ?
Zr1 S4 Ba1 1_455 2_665 93.07(3) ?
Zr1 S4 Ba1 2_765 . 93.07(3) ?
Zr1 S4 Ba1 1_455 . 93.07(3) ?
Ba1 S4 Ba1 2_665 . 109.39(6) ?
Zr1 S4 Ba2 2_765 . 86.03(4) ?
Zr1 S4 Ba2 1_455 . 86.03(4) ?
Ba1 S4 Ba2 2_665 . 166.95(5) ?
Ba1 S4 Ba2 . . 83.66(2) ?
Zr1 S4 Ba2 2_765 9_666 86.03(4) ?
Zr1 S4 Ba2 1_455 9_666 86.03(4) ?
Ba1 S4 Ba2 2_665 9_666 83.66(2) ?
Ba1 S4 Ba2 . 9_666 166.95(5) ?
Ba2 S4 Ba2 . 9_666 83.29(5) ?
Zr1 S5 Zr1 2_755 1_455 175.05(9) yes
Zr1 S5 Ba1 2_755 2_655 90.13(3) ?
Zr1 S5 Ba1 1_455 2_655 86.61(3) ?
Zr1 S5 Ba1 2_755 . 86.61(3) ?
Zr1 S5 Ba1 1_455 . 90.13(3) ?
Ba1 S5 Ba1 2_655 . 97.73(5) ?
Zr1 S5 Ba2 2_755 . 92.40(3) ?
Zr1 S5 Ba2 1_455 . 91.05(3) ?
Ba1 S5 Ba2 2_655 . 176.13(3) ?
Ba1 S5 Ba2 . . 85.343(11) ?
Zr1 S5 Ba2 2_755 9_656 91.05(3) ?
Zr1 S5 Ba2 1_455 9_656 92.40(3) ?
Ba1 S5 Ba2 2_655 9_656 85.343(11) ?
Ba1 S5 Ba2 . 9_656 176.13(3) ?
Ba2 S5 Ba2 . 9_656 91.68(4) ?

loop_
_geom_bond_atom_site_label_1
_geom_bond_atom_site_label_2
_geom_bond_site_symmetry_2
_geom_bond_distance
_geom_bond_publ_flag
Ba1 S3 11_676 3.0833(15) yes
Ba1 S4 . 3.1857(13) yes
Ba1 S3 2_755 3.2842(11) yes
Ba1 S3 . 3.2842(11) ?
Ba1 S5 15_665 3.3153(12) yes
Ba1 S5 . 3.3153(12) ?
Ba1 S1 . 3.437(2) yes
Ba1 Zr1 . 4.0310(6) ?
Ba1 Zr1 2_755 4.0310(5) ?
Ba1 Zr1 2_765 4.1551(5) ?
Ba1 Zr1 1_455 4.1551(5) ?
Ba1 Ba2 . 4.6060(7) ?
Ba2 S2 . 3.256(2) yes
Ba2 S2 9_666 3.256(2) ?
Ba2 S1 . 3.3117(14) yes
Ba2 S1 9_756 3.3117(14) ?
Ba2 S5 7_656 3.4780(13) yes
Ba2 S5 . 3.4780(13) ?
Ba2 S5 15_665 3.4780(13) ?
Ba2 S5 9_656 3.4780(13) ?
Ba2 S4 . 3.697(2) yes
Ba2 S4 9_666 3.697(2) ?
Ba2 Ba1 10_556 4.6060(7) ?
Zr1 S5 1_655 2.4972(3) yes
Zr1 S5 15_665 2.4972(3) ?
Zr1 S4 1_655 2.5025(5) yes
Zr1 S3 . 2.5082(14) yes
Zr1 S1 . 2.5294(6) yes
Zr1 S2 1_655 2.5557(7) yes
Zr1 Ba1 2_755 4.0310(6) ?
Zr1 Ba1 1_655 4.1550(5) ?
Zr1 Ba1 2_765 4.1550(6) ?
S1 Zr1 2_755 2.5294(6) ?
S1 Ba2 9_756 3.3117(14) ?
S1 Ba1 2_755 3.437(2) ?
S2 Zr1 1_455 2.5557(7) ?
S2 Zr1 10_456 2.5557(7) ?
S2 Ba2 9_666 3.2557(15) ?
S3 Ba1 12_756 3.0833(15) ?
S3 Ba1 2_755 3.2842(11) ?
S4 Zr1 2_765 2.5025(5) ?
S4 Zr1 1_455 2.5025(5) ?
S4 Ba1 2_665 3.1857(13) ?
S4 Ba2 9_666 3.697(2) ?
S5 Zr1 2_755 2.4972(3) ?
S5 Zr1 1_455 2.4972(3) ?
S5 Ba1 2_655 3.3153(12) ?
S5 Ba2 9_656 3.4780(13) ?
